data_7031095
loop_
_publ_author_name
'Shavaleev, Nail M.'
'Bell, Z\"oe R'
'Easun, Timothy L.'
'Rutkaite, Ramune'
'Swanson, Linda'
'Ward, Michael D.'

_publ_section_title
;
 Complexes of substituted derivatives of 2-(2-pyridyl)benzimidazole with
 Re(I), Ru(II) and Pt(II): structures, redox and luminescence properties.
;
_journal_issue 21
_journal_name_full 'Dalton transactions (Cambridge, England : 2003)'
_journal_page_first 3678
_journal_page_last 3688
_journal_paper_doi 10.1039/B411341A
_journal_year 2004
_chemical_formula_moiety 'C32 H19 Cl N3 O3 Re, C4 H8 O'
_chemical_formula_sum 'C36 H27 Cl N3 O4 Re'
_chemical_formula_weight 787.26
_chemical_name_systematic
;
?
;
_space_group_IT_number 2
_symmetry_cell_setting triclinic
_symmetry_space_group_name_Hall '-P 1'
_symmetry_space_group_name_H-M 'P -1'
_atom_sites_solution_hydrogens geom
_atom_sites_solution_primary direct
_atom_sites_solution_secondary difmap
_audit_creation_method SHELXL-97
_cell_angle_alpha 108.288(14)
_cell_angle_beta 100.199(15)
_cell_angle_gamma 99.195(13)
_cell_formula_units_Z 2
_cell_length_a 12.055(2)
_cell_length_b 12.376(3)
_cell_length_c 13.047(2)
_cell_measurement_reflns_used 118
_cell_measurement_temperature 173(2)
_cell_measurement_theta_max 0.7
_cell_measurement_theta_min 0.588
_cell_volume 1770.0(6)
_computing_cell_refinement 'Bruker SAINT (Bruker, 1998)'
_computing_data_collection 'Bruker SMART (Bruker, 1998)'
_computing_data_reduction 'Bruker SHELXTL (Bruker, 1998)'
_computing_molecular_graphics 'Bruker SHELXTL (Bruker, 1998)'
_computing_publication_material 'Bruker SHELXTL (Bruker, 1998)'
_computing_structure_refinement 'Bruker SHELXTL (Bruker, 1998)'
_computing_structure_solution 'Bruker SHELXTL (Bruker, 1998)'
_diffrn_ambient_temperature 173(2)
_diffrn_detector_area_resol_mean 8.2
_diffrn_measured_fraction_theta_full 0.989
_diffrn_measured_fraction_theta_max 0.989
_diffrn_measurement_device_type 'CCD area detector'
_diffrn_measurement_method '\w rotation with narrow frames'
_diffrn_radiation_monochromator graphite
_diffrn_radiation_source 'fine-focus sealed tube'
_diffrn_radiation_type MoK\a
_diffrn_radiation_wavelength 0.71073
_diffrn_reflns_av_R_equivalents 0.0367
_diffrn_reflns_av_sigmaI/netI 0.0525
_diffrn_reflns_limit_h_max 15
_diffrn_reflns_limit_h_min -15
_diffrn_reflns_limit_k_max 16
_diffrn_reflns_limit_k_min -16
_diffrn_reflns_limit_l_max 16
_diffrn_reflns_limit_l_min -16
_diffrn_reflns_number 18904
_diffrn_reflns_theta_full 27.52
_diffrn_reflns_theta_max 27.52
_diffrn_reflns_theta_min 1.69
_diffrn_standards_decay_% 0
_diffrn_standards_number 0
_exptl_absorpt_coefficient_mu 3.548
_exptl_absorpt_correction_T_max 0.70
_exptl_absorpt_correction_T_min 0.48
_exptl_absorpt_correction_type multi-scan
_exptl_absorpt_process_details 'SADABS (Sheldrick, 1996)'
_exptl_crystal_colour yellow
_exptl_crystal_density_diffrn 1.477
_exptl_crystal_density_method 'not measured'
_exptl_crystal_description block
_exptl_crystal_F_000 776
_exptl_crystal_size_max 0.2
_exptl_crystal_size_mid 0.1
_exptl_crystal_size_min 0.1
_refine_diff_density_max 0.724
_refine_diff_density_min -0.683
_refine_diff_density_rms 0.114
_refine_ls_extinction_method none
_refine_ls_goodness_of_fit_ref 0.976
_refine_ls_hydrogen_treatment mixed
_refine_ls_matrix_type full
_refine_ls_number_parameters 406
_refine_ls_number_reflns 8044
_refine_ls_number_restraints 0
_refine_ls_restrained_S_all 0.976
_refine_ls_R_factor_all 0.0375
_refine_ls_R_factor_gt 0.0284
_refine_ls_shift/su_max 0.002
_refine_ls_shift/su_mean 0.000
_refine_ls_structure_factor_coef Fsqd
_refine_ls_weighting_details 'calc w=1/[\s^2^(Fo^2^)+(0.0324P)^2^+0.0000P] where P=(Fo^2^+2Fc^2^)/3'
_refine_ls_weighting_scheme calc
_refine_ls_wR_factor_gt 0.0647
_refine_ls_wR_factor_ref 0.0668
_reflns_number_gt 6832
_reflns_number_total 8044
_reflns_threshold_expression >2\s(I)
_cod_data_source_file b411341a.txt
_cod_data_source_block test
_cod_depositor_comments
;
The following automatic conversions were performed:

'_symmetry_cell_setting' value 'Triclinic' changed to 'triclinic'
according to
/usr/data/users/saulius/automatic-downloads/retrospective/RSC/lib/dictionaries/cif_core.dic
dictionary named 'cif_core.dic' version 2.4.2 from 2011-04-26.

Automatic conversion script
Id: cif_fix_values 2281 2013-09-26 08:29:07Z andrius 
;
_cod_database_code 7031095

loop_
_symmetry_equiv_pos_as_xyz
'x, y, z'
'-x, -y, -z'

loop_
_atom_site_label
_atom_site_type_symbol
_atom_site_fract_x
_atom_site_fract_y
_atom_site_fract_z
_atom_site_U_iso_or_equiv
_atom_site_adp_type
_atom_site_occupancy
_atom_site_symmetry_multiplicity
_atom_site_calc_flag
_atom_site_refinement_flags
Re1 Re 0.419019(11) 0.222275(12) 0.686018(12) 0.02419(5) Uani 1 1 d .
Cl1 Cl 0.60695(7) 0.26683(8) 0.63688(8) 0.03033(19) Uani 1 1 d .
O31 O 0.1849(2) 0.1686(3) 0.7417(3) 0.0523(8) Uani 1 1 d .
O41 O 0.4682(3) 0.0051(3) 0.7347(3) 0.0607(9) Uani 1 1 d .
O51 O 0.5144(3) 0.3597(3) 0.9363(2) 0.0517(8) Uani 1 1 d .
N11 N 0.3498(2) 0.1405(2) 0.5047(3) 0.0266(6) Uani 1 1 d .
N21 N 0.3836(2) 0.3616(2) 0.6274(2) 0.0221(6) Uani 1 1 d .
N23 N 0.3489(2) 0.4307(2) 0.4892(2) 0.0229(6) Uani 1 1 d .
C12 C 0.3209(3) 0.2099(3) 0.4459(3) 0.0255(7) Uani 1 1 d .
C13 C 0.2685(3) 0.1643(3) 0.3337(3) 0.0319(8) Uani 1 1 d .
H13A H 0.2475 0.2142 0.2949 0.038 Uiso 1 1 calc R
C14 C 0.2470(3) 0.0442(3) 0.2779(3) 0.0390(9) Uani 1 1 d .
H14A H 0.2099 0.0110 0.2009 0.047 Uiso 1 1 calc R
C15 C 0.2798(3) -0.0256(3) 0.3353(3) 0.0394(9) Uani 1 1 d .
H15A H 0.2680 -0.1074 0.2981 0.047 Uiso 1 1 calc R
C16 C 0.3302(3) 0.0244(3) 0.4478(3) 0.0336(8) Uani 1 1 d .
H16A H 0.3520 -0.0248 0.4871 0.040 Uiso 1 1 calc R
C22 C 0.3500(3) 0.3337(3) 0.5178(3) 0.0221(7) Uani 1 1 d .
C23 C 0.3241(3) 0.4393(3) 0.3774(3) 0.0238(7) Uani 1 1 d .
H23A H 0.3537 0.3791 0.3266 0.029 Uiso 1 1 calc R
H23B H 0.3660 0.5169 0.3817 0.029 Uiso 1 1 calc R
C24 C 0.3834(3) 0.5272(3) 0.5887(3) 0.0215(7) Uani 1 1 d .
C25 C 0.3993(3) 0.6470(3) 0.6082(3) 0.0267(7) Uani 1 1 d .
H25A H 0.3837 0.6767 0.5496 0.032 Uiso 1 1 calc R
C26 C 0.4392(3) 0.7195(3) 0.7184(3) 0.0310(8) Uani 1 1 d .
H26A H 0.4518 0.8017 0.7361 0.037 Uiso 1 1 calc R
C27 C 0.4617(3) 0.6753(3) 0.8054(3) 0.0281(8) Uani 1 1 d .
H27A H 0.4890 0.7285 0.8799 0.034 Uiso 1 1 calc R
C28 C 0.4448(3) 0.5563(3) 0.7851(3) 0.0242(7) Uani 1 1 d .
H28A H 0.4593 0.5267 0.8438 0.029 Uiso 1 1 calc R
C29 C 0.4056(3) 0.4821(3) 0.6741(3) 0.0204(7) Uani 1 1 d .
C31 C 0.2712(3) 0.1889(3) 0.7181(3) 0.0354(9) Uani 1 1 d .
C41 C 0.4506(3) 0.0861(4) 0.7161(4) 0.0391(10) Uani 1 1 d .
C51 C 0.4803(3) 0.3089(3) 0.8421(3) 0.0335(8) Uani 1 1 d .
C61 C 0.1956(3) 0.4232(3) 0.3292(3) 0.0238(7) Uani 1 1 d .
C62 C 0.1562(3) 0.4027(3) 0.2147(3) 0.0250(7) Uani 1 1 d .
C63 C 0.0352(3) 0.3883(3) 0.1697(3) 0.0272(8) Uani 1 1 d .
C63' C 0.2307(3) 0.3952(3) 0.1397(3) 0.0327(8) Uani 1 1 d .
H63A H 0.3113 0.4042 0.1675 0.039 Uiso 1 1 calc R
C64 C -0.0413(3) 0.3992(3) 0.2416(3) 0.0337(9) Uani 1 1 d .
C64' C 0.1895(3) 0.3756(4) 0.0304(3) 0.0413(10) Uani 1 1 d .
H64A H 0.2422 0.3723 -0.0161 0.050 Uiso 1 1 calc R
C65 C 0.0013(3) 0.4189(4) 0.3535(3) 0.0354(9) Uani 1 1 d .
H65A H -0.0503 0.4247 0.4013 0.042 Uiso 1 1 calc R
C66 C 0.1174(3) 0.4301(3) 0.3963(3) 0.0297(8) Uani 1 1 d .
H66A H 0.1445 0.4427 0.4731 0.036 Uiso 1 1 calc R
C71 C 0.0694(3) 0.3598(4) -0.0172(3) 0.0358(9) Uani 1 1 d .
C72 C -0.0080(3) 0.3675(3) 0.0551(3) 0.0328(8) Uani 1 1 d .
C73' C -0.2032(3) 0.3659(4) 0.0862(4) 0.0480(11) Uani 1 1 d .
H73A H -0.2836 0.3571 0.0576 0.058 Uiso 1 1 calc R
C73 C -0.1273(3) 0.3553(4) 0.0110(3) 0.0384(9) Uani 1 1 d .
C74 C -0.1679(3) 0.3347(4) -0.1015(4) 0.0423(10) Uani 1 1 d .
H74A H -0.2481 0.3254 -0.1313 0.051 Uiso 1 1 calc R
C74' C -0.1635(3) 0.3878(4) 0.1948(4) 0.0459(11) Uani 1 1 d .
H74B H -0.2155 0.3961 0.2421 0.055 Uiso 1 1 calc R
C75 C -0.0925(4) 0.3276(4) -0.1704(3) 0.0436(10) Uani 1 1 d .
H75A H -0.1214 0.3142 -0.2470 0.052 Uiso 1 1 calc R
C76 C 0.0252(3) 0.3397(4) -0.1292(3) 0.0432(10) Uani 1 1 d .
H76A H 0.0757 0.3343 -0.1779 0.052 Uiso 1 1 calc R
O101 O 0.0627(4) 0.1944(5) 0.4837(4) 0.0995(15) Uani 1 1 d .
C102 C -0.0168(5) 0.1212(6) 0.3790(7) 0.113(3) Uani 1 1 d .
H10A H -0.0106 0.0389 0.3616 0.136 Uiso 1 1 calc R
H10B H 0.0013 0.1472 0.3182 0.136 Uiso 1 1 calc R
C103 C -0.1363(5) 0.1316(7) 0.3903(7) 0.134(4) Uani 1 1 d .
H10C H -0.1749 0.1581 0.3322 0.160 Uiso 1 1 calc R
H10D H -0.1836 0.0552 0.3830 0.160 Uiso 1 1 calc R
C104 C -0.1227(5) 0.2166(7) 0.4998(6) 0.096(2) Uani 1 1 d .
H10E H -0.1762 0.1863 0.5391 0.115 Uiso 1 1 calc R
H10F H -0.1401 0.2902 0.4937 0.115 Uiso 1 1 calc R
C105 C -0.0026(6) 0.2377(7) 0.5605(6) 0.103(2) Uani 1 1 d .
H10G H 0.0292 0.3225 0.6009 0.124 Uiso 1 1 calc R
H10H H 0.0013 0.1976 0.6154 0.124 Uiso 1 1 calc R

loop_
_atom_site_aniso_label
_atom_site_aniso_U_11
_atom_site_aniso_U_22
_atom_site_aniso_U_33
_atom_site_aniso_U_23
_atom_site_aniso_U_13
_atom_site_aniso_U_12
Re1 0.02596(8) 0.02602(8) 0.02509(8) 0.01347(6) 0.00590(6) 0.00958(5)
Cl1 0.0265(4) 0.0359(5) 0.0344(5) 0.0195(4) 0.0062(4) 0.0101(4)
O31 0.0415(17) 0.059(2) 0.070(2) 0.0292(18) 0.0291(16) 0.0186(15)
O41 0.068(2) 0.0503(19) 0.094(3) 0.053(2) 0.030(2) 0.0317(16)
O51 0.0616(19) 0.065(2) 0.0256(17) 0.0131(15) -0.0005(15) 0.0252(16)
N11 0.0228(14) 0.0256(15) 0.0320(18) 0.0112(13) 0.0059(13) 0.0056(12)
N21 0.0207(13) 0.0230(14) 0.0225(16) 0.0084(12) 0.0017(12) 0.0078(11)
N23 0.0192(13) 0.0271(15) 0.0222(15) 0.0101(12) 0.0021(12) 0.0057(11)
C12 0.0227(16) 0.0268(18) 0.0261(19) 0.0083(15) 0.0059(15) 0.0055(14)
C13 0.0315(19) 0.034(2) 0.027(2) 0.0103(17) 0.0025(16) 0.0064(16)
C14 0.043(2) 0.034(2) 0.030(2) 0.0010(18) 0.0024(18) 0.0075(17)
C15 0.049(2) 0.0244(19) 0.034(2) -0.0024(17) 0.0076(19) 0.0079(17)
C16 0.0324(19) 0.0255(18) 0.042(2) 0.0109(17) 0.0071(17) 0.0081(15)
C22 0.0184(15) 0.0258(17) 0.0219(18) 0.0101(14) 0.0009(13) 0.0054(13)
C23 0.0211(16) 0.0325(19) 0.0210(18) 0.0134(15) 0.0042(14) 0.0082(14)
C24 0.0143(14) 0.0275(17) 0.0230(18) 0.0096(14) 0.0028(13) 0.0062(13)
C25 0.0236(16) 0.0268(18) 0.035(2) 0.0163(16) 0.0075(15) 0.0089(14)
C26 0.0319(19) 0.0235(18) 0.036(2) 0.0071(16) 0.0081(17) 0.0078(15)
C27 0.0219(16) 0.0278(18) 0.029(2) 0.0049(16) 0.0030(15) 0.0060(14)
C28 0.0189(15) 0.0315(18) 0.0232(19) 0.0104(15) 0.0039(14) 0.0084(13)
C29 0.0153(14) 0.0237(16) 0.0235(18) 0.0088(14) 0.0040(13) 0.0076(12)
C31 0.042(2) 0.034(2) 0.037(2) 0.0176(18) 0.0136(19) 0.0131(17)
C41 0.039(2) 0.042(2) 0.052(3) 0.027(2) 0.022(2) 0.0183(18)
C51 0.037(2) 0.040(2) 0.032(2) 0.0209(19) 0.0074(18) 0.0186(17)
C61 0.0190(16) 0.0290(18) 0.0244(19) 0.0102(15) 0.0029(14) 0.0090(13)
C62 0.0203(16) 0.0297(18) 0.0256(19) 0.0101(15) 0.0030(14) 0.0094(14)
C63 0.0199(16) 0.035(2) 0.0242(19) 0.0078(16) 0.0023(14) 0.0086(14)
C63' 0.0213(17) 0.051(2) 0.028(2) 0.0142(18) 0.0042(15) 0.0154(16)
C64 0.0200(17) 0.050(2) 0.031(2) 0.0131(19) 0.0061(16) 0.0118(16)
C64' 0.031(2) 0.071(3) 0.025(2) 0.015(2) 0.0099(17) 0.020(2)
C65 0.0245(18) 0.055(2) 0.026(2) 0.0125(19) 0.0072(16) 0.0118(17)
C66 0.0230(17) 0.045(2) 0.0234(19) 0.0129(17) 0.0055(15) 0.0126(15)
C71 0.0318(19) 0.050(2) 0.024(2) 0.0102(18) 0.0036(16) 0.0159(18)
C72 0.0249(18) 0.042(2) 0.026(2) 0.0068(17) -0.0002(16) 0.0098(16)
C73' 0.0197(18) 0.077(3) 0.042(3) 0.015(2) 0.0026(18) 0.0145(19)
C73 0.0288(19) 0.048(2) 0.028(2) 0.0043(18) -0.0031(17) 0.0099(17)
C74 0.027(2) 0.053(3) 0.036(2) 0.009(2) -0.0072(18) 0.0089(18)
C74' 0.0229(19) 0.077(3) 0.038(3) 0.018(2) 0.0065(18) 0.015(2)
C75 0.045(2) 0.054(3) 0.026(2) 0.008(2) -0.0026(19) 0.018(2)
C76 0.042(2) 0.058(3) 0.025(2) 0.007(2) 0.0030(18) 0.020(2)
O101 0.067(3) 0.158(5) 0.084(3) 0.042(3) 0.033(2) 0.039(3)
C102 0.075(4) 0.084(5) 0.135(7) -0.026(5) 0.042(5) -0.001(4)
C103 0.058(4) 0.112(6) 0.153(8) -0.045(5) 0.023(4) -0.004(4)
C104 0.066(4) 0.132(6) 0.098(6) 0.041(5) 0.035(4) 0.022(4)
C105 0.094(5) 0.156(7) 0.077(5) 0.043(5) 0.031(4) 0.061(5)

loop_
_atom_type_symbol
_atom_type_description
_atom_type_scat_dispersion_real
_atom_type_scat_dispersion_imag
_atom_type_scat_source
C C 0.0033 0.0016 'International Tables Vol C Tables 4.2.6.8 and 6.1.1.4'
H H 0.0000 0.0000 'International Tables Vol C Tables 4.2.6.8 and 6.1.1.4'
N N 0.0061 0.0033 'International Tables Vol C Tables 4.2.6.8 and 6.1.1.4'
O O 0.0106 0.0060 'International Tables Vol C Tables 4.2.6.8 and 6.1.1.4'
Cl Cl 0.1484 0.1585 'International Tables Vol C Tables 4.2.6.8 and 6.1.1.4'
Re Re -1.0185 7.2310 'International Tables Vol C Tables 4.2.6.8 and 6.1.1.4'

loop_
_geom_angle_atom_site_label_1
_geom_angle_atom_site_label_2
_geom_angle_atom_site_label_3
_geom_angle
C31 Re1 C51 87.52(16)
C31 Re1 C41 88.52(15)
C51 Re1 C41 87.48(17)
C31 Re1 N21 94.77(13)
C51 Re1 N21 100.32(13)
C41 Re1 N21 171.64(14)
C31 Re1 N11 93.93(14)
C51 Re1 N11 174.06(12)
C41 Re1 N11 98.31(15)
N21 Re1 N11 73.82(10)
C31 Re1 Cl1 177.53(12)
C51 Re1 Cl1 94.37(11)
C41 Re1 Cl1 93.15(11)
N21 Re1 Cl1 83.33(7)
N11 Re1 Cl1 84.03(7)
C16 N11 C12 117.6(3)
C16 N11 Re1 124.0(2)
C12 N11 Re1 118.4(2)
C22 N21 C29 107.0(3)
C22 N21 Re1 116.6(2)
C29 N21 Re1 135.3(2)
C22 N23 C24 106.6(3)
C22 N23 C23 129.1(3)
C24 N23 C23 124.1(3)
N11 C12 C13 121.9(3)
N11 C12 C22 111.5(3)
C13 C12 C22 126.6(3)
C12 C13 C14 119.2(3)
C12 C13 H13A 120.4
C14 C13 H13A 120.4
C15 C14 C13 119.3(4)
C15 C14 H14A 120.4
C13 C14 H14A 120.4
C14 C15 C16 119.1(4)
C14 C15 H15A 120.4
C16 C15 H15A 120.4
N11 C16 C15 122.8(3)
N11 C16 H16A 118.6
C15 C16 H16A 118.6
N21 C22 N23 111.6(3)
N21 C22 C12 119.0(3)
N23 C22 C12 129.4(3)
N23 C23 C61 112.8(3)
N23 C23 H23A 109.0
C61 C23 H23A 109.0
N23 C23 H23B 109.0
C61 C23 H23B 109.0
H23A C23 H23B 107.8
C25 C24 C29 122.9(3)
C25 C24 N23 130.9(3)
C29 C24 N23 106.1(3)
C26 C25 C24 115.6(3)
C26 C25 H25A 122.2
C24 C25 H25A 122.2
C25 C26 C27 122.2(3)
C25 C26 H26A 118.9
C27 C26 H26A 118.9
C28 C27 C26 121.7(3)
C28 C27 H27A 119.1
C26 C27 H27A 119.1
C27 C28 C29 116.8(3)
C27 C28 H28A 121.6
C29 C28 H28A 121.6
N21 C29 C28 130.5(3)
N21 C29 C24 108.6(3)
C28 C29 C24 120.8(3)
O31 C31 Re1 177.0(4)
O41 C41 Re1 179.1(3)
O51 C51 Re1 178.2(3)
C66 C61 C62 120.0(3)
C66 C61 C23 121.1(3)
C62 C61 C23 119.0(3)
C61 C62 C63 118.8(3)
C61 C62 C63' 123.7(3)
C63 C62 C63' 117.5(3)
C72 C63 C64 119.9(3)
C72 C63 C62 120.6(3)
C64 C63 C62 119.5(3)
C64' C63' C62 121.9(3)
C64' C63' H63A 119.1
C62 C63' H63A 119.1
C65 C64 C63 119.6(3)
C65 C64 C74' 121.8(3)
C63 C64 C74' 118.6(3)
C63' C64' C71 122.1(3)
C63' C64' H64A 119.0
C71 C64' H64A 119.0
C66 C65 C64 120.9(3)
C66 C65 H65A 119.6
C64 C65 H65A 119.6
C65 C66 C61 121.2(3)
C65 C66 H66A 119.4
C61 C66 H66A 119.4
C76 C71 C64' 123.0(3)
C76 C71 C72 119.1(3)
C64' C71 C72 117.9(3)
C73 C72 C63 120.6(3)
C73 C72 C71 119.2(3)
C63 C72 C71 120.1(3)
C74' C73' C73 121.9(3)
C74' C73' H73A 119.1
C73 C73' H73A 119.1
C74 C73 C72 119.8(4)
C74 C73 C73' 122.1(3)
C72 C73 C73' 118.2(4)
C75 C74 C73 120.5(4)
C75 C74 H74A 119.8
C73 C74 H74A 119.8
C73' C74' C64 120.8(4)
C73' C74' H74B 119.6
C64 C74' H74B 119.6
C74 C75 C76 121.0(4)
C74 C75 H75A 119.5
C76 C75 H75A 119.5
C75 C76 C71 120.5(4)
C75 C76 H76A 119.8
C71 C76 H76A 119.8
C105 O101 C102 108.2(5)
O101 C102 C103 107.5(5)
O101 C102 H10A 110.2
C103 C102 H10A 110.2
O101 C102 H10B 110.2
C103 C102 H10B 110.2
H10A C102 H10B 108.5
C104 C103 C102 106.2(6)
C104 C103 H10C 110.5
C102 C103 H10C 110.5
C104 C103 H10D 110.5
C102 C103 H10D 110.5
H10C C103 H10D 108.7
C103 C104 C105 107.2(6)
C103 C104 H10E 110.3
C105 C104 H10E 110.3
C103 C104 H10F 110.3
C105 C104 H10F 110.3
H10E C104 H10F 108.5
O101 C105 C104 108.7(6)
O101 C105 H10G 110.0
C104 C105 H10G 110.0
O101 C105 H10H 110.0
C104 C105 H10H 110.0
H10G C105 H10H 108.3

loop_
_geom_bond_atom_site_label_1
_geom_bond_atom_site_label_2
_geom_bond_distance
Re1 C31 1.913(4)
Re1 C51 1.920(4)
Re1 C41 1.925(4)
Re1 N21 2.166(3)
Re1 N11 2.201(3)
Re1 Cl1 2.4868(9)
O31 C31 1.148(4)
O41 C41 1.146(4)
O51 C51 1.153(5)
N11 C16 1.353(4)
N11 C12 1.364(4)
N21 C22 1.329(4)
N21 C29 1.382(4)
N23 C22 1.365(4)
N23 C24 1.400(4)
N23 C23 1.478(4)
C12 C13 1.379(5)
C12 C22 1.470(5)
C13 C14 1.392(5)
C13 H13A 0.9500
C14 C15 1.368(5)
C14 H14A 0.9500
C15 C16 1.379(5)
C15 H15A 0.9500
C16 H16A 0.9500
C23 C61 1.521(4)
C23 H23A 0.9900
C23 H23B 0.9900
C24 C25 1.399(4)
C24 C29 1.399(4)
C25 C26 1.382(5)
C25 H25A 0.9500
C26 C27 1.410(5)
C26 H26A 0.9500
C27 C28 1.386(5)
C27 H27A 0.9500
C28 C29 1.396(5)
C28 H28A 0.9500
C61 C66 1.390(4)
C61 C62 1.412(5)
C62 C63 1.433(4)
C62 C63' 1.433(5)
C63 C72 1.419(5)
C63 C64 1.419(5)
C63' C64' 1.354(5)
C63' H63A 0.9500
C64 C65 1.388(5)
C64 C74' 1.456(5)
C64' C71 1.426(5)
C64' H64A 0.9500
C65 C66 1.380(5)
C65 H65A 0.9500
C66 H66A 0.9500
C71 C76 1.392(5)
C71 C72 1.432(5)
C72 C73 1.417(5)
C73' C74' 1.338(6)
C73' C73 1.446(5)
C73' H73A 0.9500
C73 C74 1.390(6)
C74 C75 1.381(6)
C74 H74A 0.9500
C74' H74B 0.9500
C75 C76 1.391(5)
C75 H75A 0.9500
C76 H76A 0.9500
O101 C105 1.409(7)
O101 C102 1.445(8)
C102 C103 1.495(8)
C102 H10A 0.9900
C102 H10B 0.9900
C103 C104 1.447(9)
C103 H10C 0.9900
C103 H10D 0.9900
C104 C105 1.461(8)
C104 H10E 0.9900
C104 H10F 0.9900
C105 H10G 0.9900
C105 H10H 0.9900

loop_
_geom_torsion_atom_site_label_1
_geom_torsion_atom_site_label_2
_geom_torsion_atom_site_label_3
_geom_torsion_atom_site_label_4
_geom_torsion
C31 Re1 N11 C16 -83.1(3)
C41 Re1 N11 C16 5.9(3)
N21 Re1 N11 C16 -177.0(3)
Cl1 Re1 N11 C16 98.3(3)
C31 Re1 N11 C12 94.4(2)
C41 Re1 N11 C12 -176.5(2)
N21 Re1 N11 C12 0.6(2)
Cl1 Re1 N11 C12 -84.2(2)
C31 Re1 N21 C22 -98.3(2)
C51 Re1 N21 C22 173.4(2)
N11 Re1 N21 C22 -5.6(2)
Cl1 Re1 N21 C22 80.1(2)
C31 Re1 N21 C29 95.6(3)
C51 Re1 N21 C29 7.2(3)
N11 Re1 N21 C29 -171.7(3)
Cl1 Re1 N21 C29 -86.0(3)
C16 N11 C12 C13 2.9(5)
Re1 N11 C12 C13 -174.8(2)
C16 N11 C12 C22 -178.4(3)
Re1 N11 C12 C22 3.9(3)
N11 C12 C13 C14 -1.5(5)
C22 C12 C13 C14 -180.0(3)
C12 C13 C14 C15 -1.0(5)
C13 C14 C15 C16 2.0(6)
C12 N11 C16 C15 -1.9(5)
Re1 N11 C16 C15 175.7(3)
C14 C15 C16 N11 -0.6(6)
C29 N21 C22 N23 0.1(3)
Re1 N21 C22 N23 -169.76(19)
C29 N21 C22 C12 179.8(3)
Re1 N21 C22 C12 9.9(4)
C24 N23 C22 N21 -0.6(3)
C23 N23 C22 N21 175.9(3)
C24 N23 C22 C12 179.8(3)
C23 N23 C22 C12 -3.7(5)
N11 C12 C22 N21 -9.0(4)
C13 C12 C22 N21 169.5(3)
N11 C12 C22 N23 170.6(3)
C13 C12 C22 N23 -10.9(5)
C22 N23 C23 C61 86.7(4)
C24 N23 C23 C61 -97.4(3)
C22 N23 C24 C25 178.7(3)
C23 N23 C24 C25 2.0(5)
C22 N23 C24 C29 0.8(3)
C23 N23 C24 C29 -175.9(3)
C29 C24 C25 C26 0.2(5)
N23 C24 C25 C26 -177.4(3)
C24 C25 C26 C27 -0.3(5)
C25 C26 C27 C28 -0.1(5)
C26 C27 C28 C29 0.6(5)
C22 N21 C29 C28 -178.8(3)
Re1 N21 C29 C28 -11.7(5)
C22 N21 C29 C24 0.4(3)
Re1 N21 C29 C24 167.5(2)
C27 C28 C29 N21 178.3(3)
C27 C28 C29 C24 -0.8(4)
C25 C24 C29 N21 -178.9(3)
N23 C24 C29 N21 -0.7(3)
C25 C24 C29 C28 0.4(5)
N23 C24 C29 C28 178.5(3)
N23 C23 C61 C66 15.2(5)
N23 C23 C61 C62 -165.8(3)
C66 C61 C62 C63 -0.5(5)
C23 C61 C62 C63 -179.6(3)
C66 C61 C62 C63' 179.5(3)
C23 C61 C62 C63' 0.4(5)
C61 C62 C63 C72 -180.0(3)
C63' C62 C63 C72 0.0(5)
C61 C62 C63 C64 2.3(5)
C63' C62 C63 C64 -177.7(3)
C61 C62 C63' C64' -179.9(4)
C63 C62 C63' C64' 0.2(6)
C72 C63 C64 C65 179.6(4)
C62 C63 C64 C65 -2.7(6)
C72 C63 C64 C74' 0.5(6)
C62 C63 C64 C74' 178.1(4)
C62 C63' C64' C71 -0.8(7)
C63 C64 C65 C66 1.2(6)
C74' C64 C65 C66 -179.6(4)
C64 C65 C66 C61 0.6(6)
C62 C61 C66 C65 -0.9(5)
C23 C61 C66 C65 178.1(3)
C63' C64' C71 C76 179.9(4)
C63' C64' C71 C72 1.3(6)
C64 C63 C72 C73 -1.2(6)
C62 C63 C72 C73 -178.9(4)
C64 C63 C72 C71 178.2(4)
C62 C63 C72 C71 0.5(6)
C76 C71 C72 C73 -0.4(6)
C64' C71 C72 C73 178.3(4)
C76 C71 C72 C63 -179.8(4)
C64' C71 C72 C63 -1.1(6)
C63 C72 C73 C74 -179.8(4)
C71 C72 C73 C74 0.7(6)
C63 C72 C73 C73' 0.7(6)
C71 C72 C73 C73' -178.7(4)
C74' C73' C73 C74 -178.8(5)
C74' C73' C73 C72 0.7(7)
C72 C73 C74 C75 -0.9(6)
C73' C73 C74 C75 178.6(4)
C73 C73' C74' C64 -1.5(7)
C65 C64 C74' C73' -178.3(4)
C63 C64 C74' C73' 0.9(7)
C73 C74 C75 C76 0.6(7)
C74 C75 C76 C71 -0.2(7)
C64' C71 C76 C75 -178.5(4)
C72 C71 C76 C75 0.1(6)
C105 O101 C102 C103 6.3(9)
O101 C102 C103 C104 3.4(10)
C102 C103 C104 C105 -11.5(10)
C102 O101 C105 C104 -13.7(9)
C103 C104 C105 O101 15.8(9)
